data_7107194
loop_
_publ_author_name
'Jianhua Cheng'
'Zhaomin Hou'

_publ_section_title
;
 Cationic terminal hydrido rare earth complexes bearing an amidinate
 ancillary ligand
;
_journal_name_full Chem.Commun.
_journal_page_first 814
_journal_paper_doi 10.1039/c1cc14949k
_journal_volume 48
_journal_year 2012
_chemical_formula_sum 'C126 H152 B2 N4 O4 Y2'
_chemical_formula_weight 1985.96
_chemical_name_common (((Ph-NCN)YH(THF)2)(BPh4))2
_chemical_name_systematic
;
?
;
_space_group_IT_number 2
_symmetry_cell_setting triclinic
_symmetry_space_group_name_Hall '-P 1'
_symmetry_space_group_name_H-M 'P -1'
_atom_sites_solution_hydrogens geom
_atom_sites_solution_primary direct
_atom_sites_solution_secondary difmap
_audit_creation_method SHELXL-97
_cell_angle_alpha 115.236(5)
_cell_angle_beta 106.900(5)
_cell_angle_gamma 98.019(5)
_cell_formula_units_Z 1
_cell_length_a 15.062(5)
_cell_length_b 16.053(5)
_cell_length_c 16.125(5)
_cell_measurement_reflns_used 457
_cell_measurement_temperature 163(2)
_cell_measurement_theta_max 25.00
_cell_measurement_theta_min 1.47
_cell_volume 3214.3(18)
_computing_cell_refinement 'Bruker SMART'
_computing_data_collection 'Bruker SMART'
_computing_data_reduction 'Bruker SHELXTL'
_computing_molecular_graphics 'Ortep-3 for Windows (Farrugia, 1997)'
_computing_publication_material 'WinGX publication routines (Farrugia, 1999)'
_computing_structure_refinement 'SHELXL-97 (Sheldrick, 2008)'
_computing_structure_solution 'SHELXS-97 (Sheldrick, 2008)'
_diffrn_ambient_temperature 163(2)
_diffrn_measured_fraction_theta_full 0.983
_diffrn_measured_fraction_theta_max 0.983
_diffrn_measurement_device_type 'CCD area detector'
_diffrn_measurement_method 'phi and omega scans'
_diffrn_radiation_monochromator graphite
_diffrn_radiation_source 'fine-focus sealed tube'
_diffrn_radiation_type MoK\a
_diffrn_radiation_wavelength 0.71069
_diffrn_reflns_av_R_equivalents 0.0450
_diffrn_reflns_av_sigmaI/netI 0.1291
_diffrn_reflns_limit_h_max 17
_diffrn_reflns_limit_h_min -17
_diffrn_reflns_limit_k_max 18
_diffrn_reflns_limit_k_min -19
_diffrn_reflns_limit_l_max 11
_diffrn_reflns_limit_l_min -19
_diffrn_reflns_number 16980
_diffrn_reflns_theta_full 25.00
_diffrn_reflns_theta_max 25.00
_diffrn_reflns_theta_min 1.47
_exptl_absorpt_coefficient_mu 0.945
_exptl_absorpt_correction_T_max 0.8713
_exptl_absorpt_correction_T_min 0.7333
_exptl_absorpt_correction_type empirical
_exptl_absorpt_process_details 'SADABS (Sheldrick, 2008)'
_exptl_crystal_colour Colorless
_exptl_crystal_density_diffrn 1.026
_exptl_crystal_density_method 'not measured'
_exptl_crystal_description Fragment
_exptl_crystal_F_000 1056
_exptl_crystal_size_max 0.35
_exptl_crystal_size_mid 0.32
_exptl_crystal_size_min 0.15
_platon_squeeze_details
;
Two disorder C6H5Cl molecule per formual unit of [(Ph-NCN)YH(THF)2][BPh4]
were not modelled and the disordered density was taken into account
using the SQUEEZE/PLATON procedure.
(Sluis, P. van der; Spek, A. L. Acta Crystallogr.
1990, A46, 194?01) as implemented in PLATON (Spek, A.L. Acta
Crystallogr. 1990, A46, C34; Spek, A.L. J. Appl. Cryst. 2003, 36, 7?3.
PLATON - a multipurpose crystallographic tool. Utrecht University,
Utrecht, The Netherlands).
;
_refine_diff_density_max 0.381
_refine_diff_density_min -0.301
_refine_diff_density_rms 0.063
_refine_ls_extinction_method none
_refine_ls_goodness_of_fit_ref 0.875
_refine_ls_hydrogen_treatment mixed
_refine_ls_matrix_type full
_refine_ls_number_parameters 627
_refine_ls_number_reflns 11136
_refine_ls_number_restraints 1
_refine_ls_restrained_S_all 0.875
_refine_ls_R_factor_all 0.1090
_refine_ls_R_factor_gt 0.0625
_refine_ls_shift/su_max 0.001
_refine_ls_shift/su_mean 0.000
_refine_ls_structure_factor_coef Fsqd
_refine_ls_weighting_details 'calc w=1/[\s^2^(Fo^2^)+(0.0613P)^2^+0.0000P] where P=(Fo^2^+2Fc^2^)/3'
_refine_ls_weighting_scheme calc
_refine_ls_wR_factor_gt 0.1269
_refine_ls_wR_factor_ref 0.1415
_reflns_number_gt 6141
_reflns_number_total 11136
_reflns_threshold_expression >2sigma(I)
_cod_data_source_file c1cc14949k.txt
_cod_data_source_block 4-Y
_cod_original_sg_symbol_H-M P-1
_cod_database_code 7107194

loop_
_symmetry_equiv_pos_as_xyz
'x, y, z'
'-x, -y, -z'

loop_
_atom_site_label
_atom_site_type_symbol
_atom_site_fract_x
_atom_site_fract_y
_atom_site_fract_z
_atom_site_U_iso_or_equiv
_atom_site_adp_type
_atom_site_occupancy
_atom_site_symmetry_multiplicity
_atom_site_calc_flag
_atom_site_refinement_flags
_atom_site_disorder_assembly
_atom_site_disorder_group
C2 C 0.7904(4) 0.0825(4) 0.1509(4) 0.0798(16) Uani 1 1 d . . .
H2A H 0.7883 0.1093 0.1055 0.096 Uiso 1 1 calc R A 1
H2B H 0.7746 0.0113 0.1129 0.096 Uiso 1 1 calc R A 1
C3 C 0.8861(10) 0.2169(9) 0.3047(9) 0.092(3) Uani 0.647(13) 1 d PD B 2
H3A H 0.8916 0.2849 0.3219 0.110 Uiso 0.647(13) 1 calc PR B 2
H3B H 0.9441 0.2158 0.3524 0.110 Uiso 0.647(13) 1 calc PR B 2
C4 C 0.8797(7) 0.1599(8) 0.2008(8) 0.092(3) Uani 0.647(13) 1 d PD B 2
H4A H 0.8783 0.2003 0.1685 0.110 Uiso 0.647(13) 1 calc PR B 2
H4B H 0.9358 0.1344 0.2004 0.110 Uiso 0.647(13) 1 calc PR B 2
C3' C 0.883(2) 0.2037(18) 0.3327(17) 0.092(3) Uani 0.353(13) 1 d PD B 1
H3'1 H 0.9235 0.2049 0.3939 0.110 Uiso 0.353(13) 1 calc PR B 1
H3'2 H 0.8994 0.2692 0.3406 0.110 Uiso 0.353(13) 1 calc PR B 1
C4' C 0.8915(13) 0.1300(16) 0.2418(15) 0.092(3) Uani 0.353(13) 1 d PD B 1
H4'1 H 0.9129 0.0794 0.2545 0.110 Uiso 0.353(13) 1 calc PR B 1
H4'2 H 0.9410 0.1612 0.2263 0.110 Uiso 0.353(13) 1 calc PR B 1
C5 C 0.7914(4) 0.1698(4) 0.3100(4) 0.0823(16) Uani 1 1 d . . .
H5A H 0.7673 0.2250 0.3405 0.099 Uiso 1 1 calc R B 1
H5B H 0.7843 0.1296 0.3415 0.099 Uiso 1 1 calc R B 1
C6 C 0.6796(4) 0.3106(3) 0.1930(3) 0.0627(13) Uani 1 1 d . . .
H6A H 0.7475 0.3170 0.1978 0.075 Uiso 1 1 calc R . .
H6B H 0.6769 0.3180 0.2563 0.075 Uiso 1 1 calc R . .
C7 C 0.6448(4) 0.3824(3) 0.1717(5) 0.0838(18) Uani 1 1 d . . .
H7A H 0.6970 0.4450 0.2077 0.101 Uiso 1 1 calc R . .
H7B H 0.5884 0.3927 0.1900 0.101 Uiso 1 1 calc R . .
C8 C 0.6157(4) 0.3373(4) 0.0603(5) 0.0813(17) Uani 1 1 d . . .
H8A H 0.5680 0.3640 0.0314 0.098 Uiso 1 1 calc R . .
H8B H 0.6731 0.3469 0.0434 0.098 Uiso 1 1 calc R . .
C9 C 0.5706(3) 0.2321(3) 0.0252(3) 0.0573(12) Uani 1 1 d . . .
H9A H 0.4991 0.2165 0.0048 0.069 Uiso 1 1 calc R . .
H9B H 0.5849 0.1903 -0.0322 0.069 Uiso 1 1 calc R . .
C10 C 0.4950(3) 0.1215(3) 0.2813(3) 0.0359(9) Uani 1 1 d . B .
C11 C 0.4672(3) 0.1407(3) 0.3666(3) 0.0437(10) Uani 1 1 d . . .
C12 C 0.5074(3) 0.1077(3) 0.4316(3) 0.0535(12) Uani 1 1 d . . .
H12 H 0.5518 0.0718 0.4202 0.064 Uiso 1 1 calc R . .
C13 C 0.4830(4) 0.1268(3) 0.5126(4) 0.0712(15) Uani 1 1 d . . .
H13 H 0.5104 0.1039 0.5566 0.085 Uiso 1 1 calc R . .
C14 C 0.4185(4) 0.1793(3) 0.5299(4) 0.0677(14) Uani 1 1 d . . .
H14 H 0.4021 0.1921 0.5858 0.081 Uiso 1 1 calc R . .
C15 C 0.3786(3) 0.2125(3) 0.4681(3) 0.0549(12) Uani 1 1 d . . .
H15 H 0.3341 0.2481 0.4805 0.066 Uiso 1 1 calc R . .
C16 C 0.4030(3) 0.1944(3) 0.3862(3) 0.0474(11) Uani 1 1 d . . .
H16 H 0.3758 0.2186 0.3435 0.057 Uiso 1 1 calc R . .
C17 C 0.5163(3) 0.2862(3) 0.3034(3) 0.0380(10) Uani 1 1 d . . .
C18 C 0.4495(3) 0.3140(3) 0.2462(3) 0.0434(10) Uani 1 1 d . . .
C19 C 0.3770(3) 0.2430(3) 0.1413(3) 0.0474(11) Uani 1 1 d . . .
H19 H 0.4108 0.1970 0.1095 0.057 Uiso 1 1 calc R . .
C20 C 0.3456(3) 0.2889(3) 0.0763(4) 0.0659(14) Uani 1 1 d . . .
H20A H 0.2993 0.2387 0.0096 0.099 Uiso 1 1 calc R . .
H20B H 0.4028 0.3207 0.0714 0.099 Uiso 1 1 calc R . .
H20C H 0.3144 0.3369 0.1062 0.099 Uiso 1 1 calc R . .
C21 C 0.2878(3) 0.1826(3) 0.1378(4) 0.0683(14) Uani 1 1 d . . .
H21A H 0.2440 0.1376 0.0683 0.103 Uiso 1 1 calc R . .
H21B H 0.2539 0.2251 0.1712 0.103 Uiso 1 1 calc R . .
H21C H 0.3077 0.1460 0.1717 0.103 Uiso 1 1 calc R . .
C22 C 0.4508(4) 0.4108(3) 0.2906(4) 0.0572(13) Uani 1 1 d . . .
H22 H 0.4051 0.4309 0.2547 0.069 Uiso 1 1 calc R . .
C23 C 0.5170(4) 0.4774(3) 0.3854(4) 0.0619(13) Uani 1 1 d . . .
H23 H 0.5169 0.5427 0.4143 0.074 Uiso 1 1 calc R . .
C24 C 0.5835(3) 0.4489(3) 0.4382(4) 0.0578(12) Uani 1 1 d . . .
H24 H 0.6299 0.4957 0.5029 0.069 Uiso 1 1 calc R . .
C25 C 0.5844(3) 0.3537(3) 0.3990(3) 0.0475(11) Uani 1 1 d . . .
C26 C 0.6610(3) 0.3291(3) 0.4623(3) 0.0553(12) Uani 1 1 d . . .
H26 H 0.6527 0.2586 0.4231 0.066 Uiso 1 1 calc R . .
C27 C 0.6501(4) 0.3478(3) 0.5586(4) 0.0733(15) Uani 1 1 d . . .
H27A H 0.7001 0.3300 0.5963 0.110 Uiso 1 1 calc R . .
H27B H 0.5854 0.3089 0.5435 0.110 Uiso 1 1 calc R . .
H27C H 0.6575 0.4165 0.5983 0.110 Uiso 1 1 calc R . .
C28 C 0.7643(4) 0.3856(3) 0.4852(4) 0.0802(16) Uani 1 1 d . . .
H28A H 0.8123 0.3685 0.5258 0.120 Uiso 1 1 calc R . .
H28B H 0.7735 0.4551 0.5218 0.120 Uiso 1 1 calc R . .
H28C H 0.7727 0.3693 0.4227 0.120 Uiso 1 1 calc R . .
C29 C 0.4738(3) -0.0517(3) 0.2257(3) 0.0417(10) Uani 1 1 d . . .
C30 C 0.3757(3) -0.0960(3) 0.2009(3) 0.0458(11) Uani 1 1 d . . .
C31 C 0.2945(3) -0.0547(3) 0.1723(3) 0.0553(12) Uani 1 1 d . . .
H31 H 0.3254 0.0108 0.1840 0.066 Uiso 1 1 calc R . .
C32 C 0.2293(4) -0.1163(4) 0.0630(4) 0.0906(18) Uani 1 1 d . . .
H32A H 0.1780 -0.0878 0.0463 0.136 Uiso 1 1 calc R . .
H32B H 0.1997 -0.1817 0.0489 0.136 Uiso 1 1 calc R . .
H32C H 0.2680 -0.1192 0.0230 0.136 Uiso 1 1 calc R . .
C33 C 0.2345(4) -0.0421(4) 0.2353(4) 0.0782(16) Uani 1 1 d . . .
H33A H 0.1835 -0.0150 0.2144 0.117 Uiso 1 1 calc R . .
H33B H 0.2768 0.0019 0.3055 0.117 Uiso 1 1 calc R . .
H33C H 0.2044 -0.1050 0.2266 0.117 Uiso 1 1 calc R . .
C34 C 0.3518(4) -0.1839(3) 0.1970(3) 0.0583(12) Uani 1 1 d . . .
H34 H 0.2861 -0.2137 0.1828 0.070 Uiso 1 1 calc R . .
C35 C 0.4196(4) -0.2298(3) 0.2128(4) 0.0666(14) Uani 1 1 d . . .
H35 H 0.4004 -0.2914 0.2076 0.080 Uiso 1 1 calc R . .
C36 C 0.5136(4) -0.1878(3) 0.2358(3) 0.0563(12) Uani 1 1 d . . .
H36 H 0.5599 -0.2207 0.2461 0.068 Uiso 1 1 calc R . .
C37 C 0.5448(3) -0.0970(3) 0.2449(3) 0.0449(11) Uani 1 1 d . . .
C38 C 0.6516(3) -0.0522(3) 0.2749(3) 0.0501(11) Uani 1 1 d . . .
H38 H 0.6600 0.0137 0.2820 0.060 Uiso 1 1 calc R . .
C39 C 0.7151(4) -0.0390(4) 0.3770(4) 0.0876(17) Uani 1 1 d . . .
H39A H 0.7837 -0.0096 0.3935 0.131 Uiso 1 1 calc R . .
H39B H 0.7066 -0.1022 0.3737 0.131 Uiso 1 1 calc R . .
H39C H 0.6951 0.0030 0.4286 0.131 Uiso 1 1 calc R . .
C40 C 0.6891(4) -0.1072(3) 0.1978(4) 0.0686(14) Uani 1 1 d . . .
H40A H 0.7586 -0.0749 0.2208 0.103 Uiso 1 1 calc R . .
H40B H 0.6533 -0.1095 0.1351 0.103 Uiso 1 1 calc R . .
H40C H 0.6801 -0.1732 0.1872 0.103 Uiso 1 1 calc R . .
C41 C 0.1363(3) 0.2851(3) 0.5233(3) 0.0413(10) Uani 1 1 d . . .
C42 C 0.1702(3) 0.3461(3) 0.4899(3) 0.0488(11) Uani 1 1 d . . .
H42 H 0.1919 0.4139 0.5338 0.059 Uiso 1 1 calc R . .
C43 C 0.1738(3) 0.3128(3) 0.3968(3) 0.0521(11) Uani 1 1 d . . .
H43 H 0.1959 0.3574 0.3775 0.063 Uiso 1 1 calc R . .
C44 C 0.1453(3) 0.2151(4) 0.3321(3) 0.0582(12) Uani 1 1 d . . .
H44 H 0.1467 0.1916 0.2677 0.070 Uiso 1 1 calc R . .
C45 C 0.1146(3) 0.1516(3) 0.3620(4) 0.0611(13) Uani 1 1 d . . .
H45 H 0.0963 0.0838 0.3190 0.073 Uiso 1 1 calc R . .
C46 C 0.1106(3) 0.1877(3) 0.4557(3) 0.0509(11) Uani 1 1 d . . .
H46 H 0.0888 0.1425 0.4744 0.061 Uiso 1 1 calc R . .
C47 C 0.0570(3) 0.2418(3) 0.6336(3) 0.0461(11) Uani 1 1 d . . .
C48 C 0.0795(3) 0.1639(3) 0.6411(3) 0.0563(12) Uani 1 1 d . . .
H48 H 0.1448 0.1623 0.6538 0.068 Uiso 1 1 calc R . .
C49 C 0.0129(4) 0.0885(3) 0.6311(4) 0.0724(15) Uani 1 1 d . . .
H49 H 0.0317 0.0355 0.6342 0.087 Uiso 1 1 calc R . .
C50 C -0.0810(4) 0.0910(4) 0.6168(4) 0.0789(16) Uani 1 1 d . . .
H50 H -0.1273 0.0404 0.6115 0.095 Uiso 1 1 calc R . .
C51 C -0.1069(4) 0.1663(4) 0.6101(4) 0.0803(16) Uani 1 1 d . . .
H51 H -0.1716 0.1688 0.6001 0.096 Uiso 1 1 calc R . .
C52 C -0.0375(4) 0.2403(3) 0.6182(4) 0.0643(13) Uani 1 1 d . . .
H52 H -0.0572 0.2921 0.6126 0.077 Uiso 1 1 calc R . .
C53 C 0.1012(3) 0.4245(3) 0.6707(3) 0.0464(11) Uani 1 1 d . . .
C54 C 0.1224(3) 0.4878(3) 0.7696(4) 0.0575(12) Uani 1 1 d . . .
H54 H 0.1622 0.4763 0.8189 0.069 Uiso 1 1 calc R . .
C55 C 0.0884(4) 0.5673(4) 0.8006(4) 0.0767(15) Uani 1 1 d . . .
H55 H 0.1054 0.6087 0.8696 0.092 Uiso 1 1 calc R . .
C56 C 0.0305(4) 0.5866(4) 0.7319(5) 0.0696(15) Uani 1 1 d . . .
H56 H 0.0062 0.6403 0.7526 0.084 Uiso 1 1 calc R . .
C57 C 0.0087(3) 0.5270(3) 0.6339(4) 0.0623(13) Uani 1 1 d . . .
H57 H -0.0295 0.5402 0.5854 0.075 Uiso 1 1 calc R . .
C58 C 0.0419(3) 0.4472(3) 0.6041(4) 0.0559(12) Uani 1 1 d . . .
H58 H 0.0233 0.4057 0.5348 0.067 Uiso 1 1 calc R . .
C59 C 0.2461(3) 0.3498(3) 0.7148(3) 0.0420(10) Uani 1 1 d . . .
C60 C 0.2633(4) 0.3560(3) 0.8082(3) 0.0556(12) Uani 1 1 d . . .
H60 H 0.2088 0.3389 0.8226 0.067 Uiso 1 1 calc R . .
C61 C 0.3566(4) 0.3862(3) 0.8808(4) 0.0605(13) Uani 1 1 d . . .
H61 H 0.3650 0.3899 0.9431 0.073 Uiso 1 1 calc R . .
C62 C 0.4359(4) 0.4102(3) 0.8611(4) 0.0621(13) Uani 1 1 d . . .
H62 H 0.4997 0.4320 0.9103 0.075 Uiso 1 1 calc R . .
C63 C 0.4230(3) 0.4029(3) 0.7708(4) 0.0555(12) Uani 1 1 d . . .
H63 H 0.4778 0.4178 0.7561 0.067 Uiso 1 1 calc R . .
C64 C 0.3303(3) 0.3737(3) 0.7013(3) 0.0446(10) Uani 1 1 d . . .
H64 H 0.3237 0.3698 0.6392 0.053 Uiso 1 1 calc R . .
B1 B 0.1361(4) 0.3254(3) 0.6357(4) 0.0430(12) Uani 1 1 d . . .
N1 N 0.5157(2) 0.1870(2) 0.2532(2) 0.0368(8) Uani 1 1 d . B .
N2 N 0.5043(2) 0.0364(2) 0.2227(2) 0.0397(8) Uani 1 1 d . B .
O1 O 0.7267(2) 0.1111(2) 0.2028(2) 0.0578(8) Uani 1 1 d . B .
O2 O 0.61409(19) 0.21794(17) 0.10951(19) 0.0451(7) Uani 1 1 d . B .
Y1 Y 0.56354(3) 0.08977(3) 0.13143(3) 0.03847(14) Uani 1 1 d . . .
H1 H 0.557(2) -0.031(2) 0.003(2) 0.044(10) Uiso 1 1 d . . .

loop_
_atom_site_aniso_label
_atom_site_aniso_U_11
_atom_site_aniso_U_22
_atom_site_aniso_U_33
_atom_site_aniso_U_23
_atom_site_aniso_U_13
_atom_site_aniso_U_12
C2 0.068(4) 0.109(4) 0.086(4) 0.059(4) 0.045(3) 0.028(3)
C3 0.057(3) 0.124(5) 0.072(6) 0.043(4) 0.019(4) 0.000(3)
C4 0.057(3) 0.124(5) 0.072(6) 0.043(4) 0.019(4) 0.000(3)
C3' 0.057(3) 0.124(5) 0.072(6) 0.043(4) 0.019(4) 0.000(3)
C4' 0.057(3) 0.124(5) 0.072(6) 0.043(4) 0.019(4) 0.000(3)
C5 0.067(4) 0.065(3) 0.072(4) 0.020(3) 0.004(3) -0.005(3)
C6 0.068(3) 0.047(3) 0.051(3) 0.013(2) 0.021(3) -0.002(3)
C7 0.080(4) 0.036(3) 0.121(5) 0.019(3) 0.052(4) 0.013(3)
C8 0.086(4) 0.073(4) 0.122(5) 0.074(4) 0.044(4) 0.033(3)
C9 0.064(3) 0.062(3) 0.054(3) 0.032(3) 0.025(3) 0.024(3)
C10 0.033(2) 0.038(2) 0.037(2) 0.018(2) 0.0127(19) 0.0163(19)
C11 0.058(3) 0.038(2) 0.039(3) 0.019(2) 0.021(2) 0.020(2)
C12 0.077(3) 0.053(3) 0.054(3) 0.031(2) 0.040(3) 0.041(3)
C13 0.122(5) 0.067(3) 0.057(3) 0.043(3) 0.047(3) 0.052(3)
C14 0.098(4) 0.067(3) 0.057(3) 0.032(3) 0.045(3) 0.038(3)
C15 0.069(3) 0.059(3) 0.051(3) 0.030(3) 0.032(3) 0.032(3)
C16 0.053(3) 0.046(3) 0.048(3) 0.025(2) 0.021(2) 0.022(2)
C17 0.048(3) 0.033(2) 0.041(3) 0.019(2) 0.023(2) 0.019(2)
C18 0.054(3) 0.038(2) 0.050(3) 0.024(2) 0.028(2) 0.023(2)
C19 0.059(3) 0.049(3) 0.046(3) 0.029(2) 0.021(2) 0.029(2)
C20 0.072(4) 0.084(4) 0.071(4) 0.048(3) 0.041(3) 0.047(3)
C21 0.064(3) 0.069(3) 0.068(4) 0.037(3) 0.017(3) 0.019(3)
C22 0.080(4) 0.056(3) 0.067(4) 0.042(3) 0.043(3) 0.041(3)
C23 0.088(4) 0.035(3) 0.069(4) 0.021(3) 0.041(3) 0.029(3)
C24 0.066(3) 0.038(3) 0.055(3) 0.012(2) 0.022(3) 0.014(2)
C25 0.054(3) 0.042(3) 0.049(3) 0.020(2) 0.024(2) 0.021(2)
C26 0.056(3) 0.043(3) 0.049(3) 0.014(2) 0.012(2) 0.015(2)
C27 0.092(4) 0.066(3) 0.053(3) 0.025(3) 0.018(3) 0.036(3)
C28 0.066(4) 0.059(3) 0.088(4) 0.023(3) 0.016(3) 0.018(3)
C29 0.055(3) 0.036(2) 0.041(3) 0.019(2) 0.024(2) 0.021(2)
C30 0.055(3) 0.040(2) 0.044(3) 0.018(2) 0.025(2) 0.015(2)
C31 0.047(3) 0.053(3) 0.066(3) 0.029(3) 0.025(3) 0.014(2)
C32 0.087(4) 0.113(5) 0.082(4) 0.051(4) 0.034(4) 0.049(4)
C33 0.067(4) 0.076(4) 0.100(4) 0.042(3) 0.046(3) 0.025(3)
C34 0.063(3) 0.049(3) 0.066(3) 0.029(3) 0.029(3) 0.012(3)
C35 0.087(4) 0.046(3) 0.075(4) 0.035(3) 0.036(3) 0.016(3)
C36 0.082(4) 0.048(3) 0.055(3) 0.032(2) 0.031(3) 0.031(3)
C37 0.063(3) 0.034(2) 0.044(3) 0.020(2) 0.024(2) 0.022(2)
C38 0.051(3) 0.047(3) 0.057(3) 0.030(2) 0.016(2) 0.024(2)
C39 0.081(4) 0.119(5) 0.074(4) 0.051(4) 0.030(3) 0.049(4)
C40 0.078(4) 0.063(3) 0.071(4) 0.031(3) 0.039(3) 0.026(3)
C41 0.045(3) 0.033(2) 0.048(3) 0.022(2) 0.018(2) 0.0113(19)
C42 0.058(3) 0.039(2) 0.048(3) 0.021(2) 0.019(2) 0.016(2)
C43 0.051(3) 0.061(3) 0.056(3) 0.038(3) 0.020(2) 0.021(2)
C44 0.053(3) 0.074(4) 0.046(3) 0.030(3) 0.018(2) 0.017(3)
C45 0.067(3) 0.050(3) 0.059(3) 0.020(3) 0.026(3) 0.017(2)
C46 0.050(3) 0.045(3) 0.057(3) 0.023(2) 0.021(2) 0.014(2)
C47 0.054(3) 0.035(2) 0.045(3) 0.018(2) 0.018(2) 0.011(2)
C48 0.051(3) 0.054(3) 0.067(3) 0.036(3) 0.019(2) 0.012(2)
C49 0.074(4) 0.054(3) 0.090(4) 0.042(3) 0.025(3) 0.013(3)
C50 0.078(4) 0.061(4) 0.091(4) 0.038(3) 0.035(3) -0.001(3)
C51 0.063(4) 0.069(4) 0.109(5) 0.046(4) 0.034(3) 0.013(3)
C52 0.057(3) 0.055(3) 0.083(4) 0.039(3) 0.024(3) 0.014(3)
C53 0.039(3) 0.040(2) 0.055(3) 0.020(2) 0.018(2) 0.009(2)
C54 0.066(3) 0.054(3) 0.060(3) 0.028(3) 0.029(3) 0.029(3)
C55 0.079(4) 0.071(4) 0.064(4) 0.016(3) 0.027(3) 0.033(3)
C56 0.064(4) 0.055(3) 0.092(4) 0.030(3) 0.040(3) 0.028(3)
C57 0.055(3) 0.058(3) 0.084(4) 0.040(3) 0.027(3) 0.028(3)
C58 0.059(3) 0.053(3) 0.057(3) 0.030(3) 0.019(3) 0.021(2)
C59 0.052(3) 0.023(2) 0.047(3) 0.016(2) 0.016(2) 0.0086(19)
C60 0.064(3) 0.047(3) 0.056(3) 0.031(2) 0.017(3) 0.015(2)
C61 0.074(4) 0.045(3) 0.050(3) 0.022(2) 0.010(3) 0.017(3)
C62 0.062(3) 0.039(3) 0.059(3) 0.019(2) -0.002(3) 0.013(2)
C63 0.054(3) 0.038(3) 0.060(3) 0.020(2) 0.010(3) 0.016(2)
C64 0.052(3) 0.032(2) 0.041(3) 0.014(2) 0.012(2) 0.015(2)
B1 0.047(3) 0.030(3) 0.051(3) 0.020(2) 0.018(3) 0.012(2)
N1 0.043(2) 0.0315(18) 0.041(2) 0.0191(16) 0.0179(16) 0.0164(15)
N2 0.045(2) 0.0342(19) 0.049(2) 0.0230(17) 0.0225(17) 0.0204(16)
O1 0.0426(18) 0.063(2) 0.066(2) 0.0306(18) 0.0204(17) 0.0192(16)
O2 0.0558(18) 0.0327(15) 0.0375(17) 0.0144(14) 0.0129(14) 0.0085(14)
Y1 0.0418(3) 0.0315(2) 0.0400(3) 0.01537(19) 0.01678(19) 0.01131(17)

loop_
_atom_type_symbol
_atom_type_description
_atom_type_scat_dispersion_real
_atom_type_scat_dispersion_imag
_atom_type_scat_source
C C 0.0033 0.0016 'International Tables Vol C Tables 4.2.6.8 and 6.1.1.4'
H H 0.0000 0.0000 'International Tables Vol C Tables 4.2.6.8 and 6.1.1.4'
B B 0.0013 0.0007 'International Tables Vol C Tables 4.2.6.8 and 6.1.1.4'
N N 0.0061 0.0033 'International Tables Vol C Tables 4.2.6.8 and 6.1.1.4'
O O 0.0106 0.0060 'International Tables Vol C Tables 4.2.6.8 and 6.1.1.4'
Y Y -2.7962 3.5667 'International Tables Vol C Tables 4.2.6.8 and 6.1.1.4'

loop_
_geom_angle_atom_site_label_1
_geom_angle_atom_site_label_2
_geom_angle_atom_site_label_3
_geom_angle
_geom_angle_site_symmetry_1
_geom_angle_site_symmetry_3
C4 C2 O1 108.8(6) . .
C4 C2 C4' 37.0(7) . .
O1 C2 C4' 100.1(8) . .
C4 C2 H2A 75.3 . .
O1 C2 H2A 111.8 . .
C4' C2 H2A 111.8 . .
C4 C2 H2B 133.0 . .
O1 C2 H2B 111.8 . .
C4' C2 H2B 111.8 . .
H2A C2 H2B 109.5 . .
C4 C3 C5 107.6(8) . .
C4 C3 H3A 110.2 . .
C5 C3 H3A 110.2 . .
C4 C3 H3B 110.2 . .
C5 C3 H3B 110.2 . .
H3A C3 H3B 108.5 . .
C2 C4 C3 104.9(7) . .
C2 C4 H4A 110.8 . .
C3 C4 H4A 110.8 . .
C2 C4 H4B 110.8 . .
C3 C4 H4B 110.8 . .
H4A C4 H4B 108.8 . .
C5 C3' C4' 99.4(15) . .
C5 C3' H3'1 111.9 . .
C4' C3' H3'1 111.9 . .
C5 C3' H3'2 111.9 . .
C4' C3' H3'2 111.9 . .
H3'1 C3' H3'2 109.6 . .
C3' C4' C2 110.0(14) . .
C3' C4' H4'1 109.7 . .
C2 C4' H4'1 109.7 . .
C3' C4' H4'2 109.7 . .
C2 C4' H4'2 109.7 . .
H4'1 C4' H4'2 108.2 . .
C3' C5 O1 117.8(10) . .
C3' C5 C3 21.0(13) . .
O1 C5 C3 101.2(6) . .
C3' C5 H5A 107.9 . .
O1 C5 H5A 107.9 . .
C3 C5 H5A 103.8 . .
C3' C5 H5B 107.9 . .
O1 C5 H5B 107.9 . .
C3 C5 H5B 127.7 . .
H5A C5 H5B 107.2 . .
O2 C6 C7 104.9(4) . .
O2 C6 H6A 110.8 . .
C7 C6 H6A 110.8 . .
O2 C6 H6B 110.8 . .
C7 C6 H6B 110.8 . .
H6A C6 H6B 108.8 . .
C6 C7 C8 102.8(4) . .
C6 C7 H7A 111.2 . .
C8 C7 H7A 111.2 . .
C6 C7 H7B 111.2 . .
C8 C7 H7B 111.2 . .
H7A C7 H7B 109.1 . .
C9 C8 C7 102.0(4) . .
C9 C8 H8A 111.4 . .
C7 C8 H8A 111.4 . .
C9 C8 H8B 111.4 . .
C7 C8 H8B 111.4 . .
H8A C8 H8B 109.2 . .
O2 C9 C8 105.9(4) . .
O2 C9 H9A 110.5 . .
C8 C9 H9A 110.5 . .
O2 C9 H9B 110.5 . .
C8 C9 H9B 110.5 . .
H9A C9 H9B 108.7 . .
N1 C10 N2 111.5(3) . .
N1 C10 C11 124.4(3) . .
N2 C10 C11 124.1(3) . .
N1 C10 Y1 55.93(18) . .
N2 C10 Y1 55.80(18) . .
C11 C10 Y1 175.2(3) . .
C12 C11 C16 118.5(4) . .
C12 C11 C10 120.0(4) . .
C16 C11 C10 121.5(4) . .
C13 C12 C11 120.4(4) . .
C13 C12 H12 119.8 . .
C11 C12 H12 119.8 . .
C12 C13 C14 120.0(4) . .
C12 C13 H13 120.0 . .
C14 C13 H13 120.0 . .
C15 C14 C13 120.9(4) . .
C15 C14 H14 119.6 . .
C13 C14 H14 119.6 . .
C14 C15 C16 119.8(4) . .
C14 C15 H15 120.1 . .
C16 C15 H15 120.1 . .
C15 C16 C11 120.4(4) . .
C15 C16 H16 119.8 . .
C11 C16 H16 119.8 . .
C25 C17 C18 121.2(3) . .
C25 C17 N1 122.7(3) . .
C18 C17 N1 115.8(3) . .
C22 C18 C17 117.7(4) . .
C22 C18 C19 120.0(4) . .
C17 C18 C19 122.3(3) . .
C18 C19 C21 113.1(4) . .
C18 C19 C20 114.1(4) . .
C21 C19 C20 109.6(4) . .
C18 C19 H19 106.5 . .
C21 C19 H19 106.5 . .
C20 C19 H19 106.5 . .
C19 C20 H20A 109.5 . .
C19 C20 H20B 109.5 . .
H20A C20 H20B 109.5 . .
C19 C20 H20C 109.5 . .
H20A C20 H20C 109.5 . .
H20B C20 H20C 109.5 . .
C19 C21 H21A 109.5 . .
C19 C21 H21B 109.5 . .
H21A C21 H21B 109.5 . .
C19 C21 H21C 109.5 . .
H21A C21 H21C 109.5 . .
H21B C21 H21C 109.5 . .
C23 C22 C18 121.2(4) . .
C23 C22 H22 119.4 . .
C18 C22 H22 119.4 . .
C22 C23 C24 119.9(4) . .
C22 C23 H23 120.1 . .
C24 C23 H23 120.1 . .
C23 C24 C25 121.6(4) . .
C23 C24 H24 119.2 . .
C25 C24 H24 119.2 . .
C24 C25 C17 118.4(4) . .
C24 C25 C26 117.9(4) . .
C17 C25 C26 123.6(4) . .
C27 C26 C25 112.4(4) . .
C27 C26 C28 109.8(4) . .
C25 C26 C28 110.9(4) . .
C27 C26 H26 107.9 . .
C25 C26 H26 107.9 . .
C28 C26 H26 107.9 . .
C26 C27 H27A 109.5 . .
C26 C27 H27B 109.5 . .
H27A C27 H27B 109.5 . .
C26 C27 H27C 109.5 . .
H27A C27 H27C 109.5 . .
H27B C27 H27C 109.5 . .
C26 C28 H28A 109.5 . .
C26 C28 H28B 109.5 . .
H28A C28 H28B 109.5 . .
C26 C28 H28C 109.5 . .
H28A C28 H28C 109.5 . .
H28B C28 H28C 109.5 . .
C30 C29 C37 120.5(4) . .
C30 C29 N2 121.7(4) . .
C37 C29 N2 117.5(3) . .
C34 C30 C29 117.9(4) . .
C34 C30 C31 118.7(4) . .
C29 C30 C31 123.2(4) . .
C32 C31 C33 110.3(4) . .
C32 C31 C30 111.1(4) . .
C33 C31 C30 112.5(4) . .
C32 C31 H31 107.6 . .
C33 C31 H31 107.6 . .
C30 C31 H31 107.6 . .
C31 C32 H32A 109.5 . .
C31 C32 H32B 109.5 . .
H32A C32 H32B 109.5 . .
C31 C32 H32C 109.5 . .
H32A C32 H32C 109.5 . .
H32B C32 H32C 109.5 . .
C31 C33 H33A 109.5 . .
C31 C33 H33B 109.5 . .
H33A C33 H33B 109.5 . .
C31 C33 H33C 109.5 . .
H33A C33 H33C 109.5 . .
H33B C33 H33C 109.5 . .
C35 C34 C30 122.1(4) . .
C35 C34 H34 119.0 . .
C30 C34 H34 119.0 . .
C36 C35 C34 120.0(4) . .
C36 C35 H35 120.0 . .
C34 C35 H35 120.0 . .
C35 C36 C37 121.7(4) . .
C35 C36 H36 119.2 . .
C37 C36 H36 119.2 . .
C36 C37 C29 117.7(4) . .
C36 C37 C38 119.0(4) . .
C29 C37 C38 123.2(4) . .
C40 C38 C37 112.9(4) . .
C40 C38 C39 109.7(4) . .
C37 C38 C39 112.4(4) . .
C40 C38 H38 107.2 . .
C37 C38 H38 107.2 . .
C39 C38 H38 107.2 . .
C38 C39 H39A 109.5 . .
C38 C39 H39B 109.5 . .
H39A C39 H39B 109.5 . .
C38 C39 H39C 109.5 . .
H39A C39 H39C 109.5 . .
H39B C39 H39C 109.5 . .
C38 C40 H40A 109.5 . .
C38 C40 H40B 109.5 . .
H40A C40 H40B 109.5 . .
C38 C40 H40C 109.5 . .
H40A C40 H40C 109.5 . .
H40B C40 H40C 109.5 . .
C46 C41 C42 113.7(4) . .
C46 C41 B1 123.0(4) . .
C42 C41 B1 123.2(3) . .
C43 C42 C41 123.7(4) . .
C43 C42 H42 118.2 . .
C41 C42 H42 118.2 . .
C44 C43 C42 119.9(4) . .
C44 C43 H43 120.1 . .
C42 C43 H43 120.1 . .
C43 C44 C45 119.1(4) . .
C43 C44 H44 120.5 . .
C45 C44 H44 120.5 . .
C44 C45 C46 119.5(4) . .
C44 C45 H45 120.3 . .
C46 C45 H45 120.3 . .
C41 C46 C45 124.2(4) . .
C41 C46 H46 117.9 . .
C45 C46 H46 117.9 . .
C52 C47 C48 114.6(4) . .
C52 C47 B1 122.9(4) . .
C48 C47 B1 122.4(4) . .
C49 C48 C47 123.9(4) . .
C49 C48 H48 118.1 . .
C47 C48 H48 118.1 . .
C50 C49 C48 119.3(5) . .
C50 C49 H49 120.4 . .
C48 C49 H49 120.4 . .
C51 C50 C49 119.4(5) . .
C51 C50 H50 120.3 . .
C49 C50 H50 120.3 . .
C50 C51 C52 119.6(5) . .
C50 C51 H51 120.2 . .
C52 C51 H51 120.2 . .
C47 C52 C51 123.3(5) . .
C47 C52 H52 118.4 . .
C51 C52 H52 118.4 . .
C54 C53 C58 114.0(4) . .
C54 C53 B1 121.9(4) . .
C58 C53 B1 123.8(4) . .
C53 C54 C55 123.2(5) . .
C53 C54 H54 118.4 . .
C55 C54 H54 118.4 . .
C56 C55 C54 120.4(5) . .
C56 C55 H55 119.8 . .
C54 C55 H55 119.8 . .
C57 C56 C55 118.4(5) . .
C57 C56 H56 120.8 . .
C55 C56 H56 120.8 . .
C56 C57 C58 120.5(5) . .
C56 C57 H57 119.8 . .
C58 C57 H57 119.8 . .
C57 C58 C53 123.4(5) . .
C57 C58 H58 118.3 . .
C53 C58 H58 118.3 . .
C64 C59 C60 113.4(4) . .
C64 C59 B1 124.4(4) . .
C60 C59 B1 122.1(4) . .
C61 C60 C59 123.1(4) . .
C61 C60 H60 118.5 . .
C59 C60 H60 118.5 . .
C62 C61 C60 119.3(5) . .
C62 C61 H61 120.4 . .
C60 C61 H61 120.4 . .
C63 C62 C61 119.8(5) . .
C63 C62 H62 120.1 . .
C61 C62 H62 120.1 . .
C62 C63 C64 119.5(5) . .
C62 C63 H63 120.2 . .
C64 C63 H63 120.2 . .
C63 C64 C59 124.9(4) . .
C63 C64 H64 117.6 . .
C59 C64 H64 117.6 . .
C59 B1 C41 109.2(3) . .
C59 B1 C47 111.1(3) . .
C41 B1 C47 108.3(3) . .
C59 B1 C53 109.4(3) . .
C41 B1 C53 111.3(3) . .
C47 B1 C53 107.6(3) . .
C10 N1 C17 125.1(3) . .
C10 N1 Y1 95.3(2) . .
C17 N1 Y1 139.1(2) . .
C10 N2 C29 124.1(3) . .
C10 N2 Y1 95.4(2) . .
C29 N2 Y1 140.4(2) . .
C2 O1 C5 105.6(4) . .
C2 O1 Y1 126.5(3) . .
C5 O1 Y1 127.3(3) . .
C6 O2 C9 108.0(3) . .
C6 O2 Y1 121.5(2) . .
C9 O2 Y1 128.4(2) . .
O1 Y1 O2 84.90(10) . .
O1 Y1 N2 100.92(11) . .
O2 Y1 N2 147.18(10) . .
O1 Y1 N1 108.61(11) . .
O2 Y1 N1 89.86(10) . .
N2 Y1 N1 57.54(10) . .
O1 Y1 C10 105.37(11) . .
O2 Y1 C10 118.42(10) . .
N2 Y1 C10 28.81(10) . .
N1 Y1 C10 28.80(10) . .
O1 Y1 Y1 116.96(8) . 2_655
O2 Y1 Y1 96.92(7) . 2_655
N2 Y1 Y1 108.53(8) . 2_655
N1 Y1 Y1 134.32(8) . 2_655
C10 Y1 Y1 126.75(8) . 2_655
O1 Y1 H1 88.3(9) . .
O2 Y1 H1 103.6(8) . .
N2 Y1 H1 108.8(8) . .
N1 Y1 H1 159.5(9) . .
C10 Y1 H1 136.5(8) . .
Y1 Y1 H1 29.9(9) 2_655 .

loop_
_geom_bond_atom_site_label_1
_geom_bond_atom_site_label_2
_geom_bond_distance
_geom_bond_site_symmetry_2
C2 C4 1.431(10) .
C2 O1 1.449(5) .
C2 C4' 1.57(2) .
C2 H2A 0.9900 .
C2 H2B 0.9900 .
C3 C4 1.492(10) .
C3 C5 1.561(13) .
C3 H3A 0.9900 .
C3 H3B 0.9900 .
C4 H4A 0.9900 .
C4 H4B 0.9900 .
C3' C5 1.28(3) .
C3' C4' 1.497(15) .
C3' H3'1 0.9900 .
C3' H3'2 0.9900 .
C4' H4'1 0.9900 .
C4' H4'2 0.9900 .
C5 O1 1.484(5) .
C5 H5A 0.9900 .
C5 H5B 0.9900 .
C6 O2 1.452(5) .
C6 C7 1.457(6) .
C6 H6A 0.9900 .
C6 H6B 0.9900 .
C7 C8 1.512(7) .
C7 H7A 0.9900 .
C7 H7B 0.9900 .
C8 C9 1.508(6) .
C8 H8A 0.9900 .
C8 H8B 0.9900 .
C9 O2 1.455(5) .
C9 H9A 0.9900 .
C9 H9B 0.9900 .
C10 N1 1.344(4) .
C10 N2 1.344(4) .
C10 C11 1.474(5) .
C10 Y1 2.777(4) .
C11 C12 1.393(5) .
C11 C16 1.399(5) .
C12 C13 1.379(6) .
C12 H12 0.9500 .
C13 C14 1.383(6) .
C13 H13 0.9500 .
C14 C15 1.354(6) .
C14 H14 0.9500 .
C15 C16 1.395(5) .
C15 H15 0.9500 .
C16 H16 0.9500 .
C17 C25 1.396(6) .
C17 C18 1.414(5) .
C17 N1 1.443(4) .
C18 C22 1.402(5) .
C18 C19 1.512(6) .
C19 C21 1.515(6) .
C19 C20 1.529(5) .
C19 H19 1.0000 .
C20 H20A 0.9800 .
C20 H20B 0.9800 .
C20 H20C 0.9800 .
C21 H21A 0.9800 .
C21 H21B 0.9800 .
C21 H21C 0.9800 .
C22 C23 1.377(6) .
C22 H22 0.9500 .
C23 C24 1.379(6) .
C23 H23 0.9500 .
C24 C25 1.386(5) .
C24 H24 0.9500 .
C25 C26 1.522(6) .
C26 C27 1.513(6) .
C26 C28 1.538(6) .
C26 H26 1.0000 .
C27 H27A 0.9800 .
C27 H27B 0.9800 .
C27 H27C 0.9800 .
C28 H28A 0.9800 .
C28 H28B 0.9800 .
C28 H28C 0.9800 .
C29 C30 1.404(5) .
C29 C37 1.410(5) .
C29 N2 1.449(5) .
C30 C34 1.377(5) .
C30 C31 1.519(6) .
C31 C32 1.512(7) .
C31 C33 1.515(6) .
C31 H31 1.0000 .
C32 H32A 0.9800 .
C32 H32B 0.9800 .
C32 H32C 0.9800 .
C33 H33A 0.9800 .
C33 H33B 0.9800 .
C33 H33C 0.9800 .
C34 C35 1.367(6) .
C34 H34 0.9500 .
C35 C36 1.347(6) .
C35 H35 0.9500 .
C36 C37 1.397(5) .
C36 H36 0.9500 .
C37 C38 1.505(6) .
C38 C40 1.502(6) .
C38 C39 1.550(6) .
C38 H38 1.0000 .
C39 H39A 0.9800 .
C39 H39B 0.9800 .
C39 H39C 0.9800 .
C40 H40A 0.9800 .
C40 H40B 0.9800 .
C40 H40C 0.9800 .
C41 C46 1.384(5) .
C41 C42 1.407(5) .
C41 B1 1.646(6) .
C42 C43 1.383(5) .
C42 H42 0.9500 .
C43 C44 1.375(6) .
C43 H43 0.9500 .
C44 C45 1.379(6) .
C44 H44 0.9500 .
C45 C46 1.392(6) .
C45 H45 0.9500 .
C46 H46 0.9500 .
C47 C52 1.367(6) .
C47 C48 1.384(5) .
C47 B1 1.647(6) .
C48 C49 1.378(6) .
C48 H48 0.9500 .
C49 C50 1.374(7) .
C49 H49 0.9500 .
C50 C51 1.358(7) .
C50 H50 0.9500 .
C51 C52 1.401(6) .
C51 H51 0.9500 .
C52 H52 0.9500 .
C53 C54 1.383(6) .
C53 C58 1.396(6) .
C53 B1 1.663(6) .
C54 C55 1.389(6) .
C54 H54 0.9500 .
C55 C56 1.374(7) .
C55 H55 0.9500 .
C56 C57 1.358(6) .
C56 H56 0.9500 .
C57 C58 1.384(6) .
C57 H57 0.9500 .
C58 H58 0.9500 .
C59 C64 1.379(5) .
C59 C60 1.408(5) .
C59 B1 1.639(6) .
C60 C61 1.396(6) .
C60 H60 0.9500 .
C61 C62 1.368(6) .
C61 H61 0.9500 .
C62 C63 1.361(6) .
C62 H62 0.9500 .
C63 C64 1.374(6) .
C63 H63 0.9500 .
C64 H64 0.9500 .
N1 Y1 2.310(3) .
N2 Y1 2.307(3) .
O1 Y1 2.294(3) .
O2 Y1 2.297(3) .
Y1 Y1 3.6419(13) 2_655
Y1 H1 2.11(3) .

loop_
_platon_squeeze_void_nr
_platon_squeeze_void_average_x
_platon_squeeze_void_average_y
_platon_squeeze_void_average_z
_platon_squeeze_void_volume
_platon_squeeze_void_count_electrons
_platon_squeeze_void_content
1 0.000 -0.010 0.000 810 202 ' '
2 0.097 0.929 0.595 7 0 ' '
3 0.903 0.071 0.405 7 0 ' '
